data_7114985
loop_
_publ_author_name
'Brandys, Marie-Claude'
'Puddephatt, Richard J.'

_publ_section_title
;
 Polymers and rings in gold(i) diphosphine complexes: linking gold rings
 through aurophilic interactions
;
_journal_issue 14
_journal_name_full 'Chemical Communications'
_journal_page_first 1280
_journal_paper_doi 10.1039/b103020p
_journal_year 2001
_chemical_formula_sum 'C30 H28 Au F3 O2 P2'
_chemical_formula_weight 736.43
_chemical_name_common complex2
_chemical_name_systematic
; 
? 
;
_space_group_IT_number 7
_symmetry_space_group_name_Hall 'P -2yc'
_symmetry_space_group_name_H-M 'P 1 c 1'
_atom_sites_solution_hydrogens geom
_atom_sites_solution_primary direct
_atom_sites_solution_secondary difmap
_audit_creation_method SHELXL-97
_cell_angle_alpha 90.00
_cell_angle_beta 93.6290(10)
_cell_angle_gamma 90.00
_cell_formula_units_Z 2
_cell_length_a 6.75700(10)
_cell_length_b 11.7756(3)
_cell_length_c 20.3694(5)
_cell_measurement_temperature 300(2)
_cell_volume 1617.50(6)
_computing_structure_refinement 'SHELXL-97 (Sheldrick, 1997)'
_computing_structure_solution 'SHELXS-97 (Sheldrick, 1990)'
_diffrn_ambient_temperature 300(2)
_diffrn_measured_fraction_theta_full 0.997
_diffrn_measured_fraction_theta_max 0.997
_diffrn_radiation_monochromator graphite
_diffrn_radiation_source 'fine-focus sealed tube'
_diffrn_radiation_type MoK\a
_diffrn_radiation_wavelength 0.71073
_diffrn_reflns_av_R_equivalents 0.0306
_diffrn_reflns_av_sigmaI/netI 0.0572
_diffrn_reflns_limit_h_max 9
_diffrn_reflns_limit_h_min -9
_diffrn_reflns_limit_k_max 16
_diffrn_reflns_limit_k_min -16
_diffrn_reflns_limit_l_max 28
_diffrn_reflns_limit_l_min -28
_diffrn_reflns_number 8815
_diffrn_reflns_theta_full 29.99
_diffrn_reflns_theta_max 29.99
_diffrn_reflns_theta_min 2.65
_exptl_absorpt_coefficient_mu 4.686
_exptl_absorpt_correction_T_max 0.5810
_exptl_absorpt_correction_T_min 0.2558
_exptl_crystal_density_diffrn 1.512
_exptl_crystal_density_method 'not measured'
_exptl_crystal_F_000 720
_exptl_crystal_size_max 0.40
_exptl_crystal_size_mid 0.15
_exptl_crystal_size_min 0.13
_refine_diff_density_max 4.718
_refine_diff_density_min -1.084
_refine_diff_density_rms 0.284
_refine_ls_abs_structure_details 'Flack H D (1983), Acta Cryst. A39, 876-881'
_refine_ls_abs_structure_Flack 0.00
_refine_ls_extinction_method none
_refine_ls_goodness_of_fit_ref 0.997
_refine_ls_hydrogen_treatment mixed
_refine_ls_matrix_type full
_refine_ls_number_parameters 245
_refine_ls_number_reflns 8807
_refine_ls_number_restraints 14
_refine_ls_restrained_S_all 0.997
_refine_ls_R_factor_all 0.0935
_refine_ls_R_factor_gt 0.0752
_refine_ls_shift/su_max 0.485
_refine_ls_shift/su_mean 0.029
_refine_ls_structure_factor_coef Fsqd
_refine_ls_weighting_details 'calc w=1/[\s^2^(Fo^2^)+(0.1545P)^2^+1.5994P] where P=(Fo^2^+2Fc^2^)/3'
_refine_ls_weighting_scheme calc
_refine_ls_wR_factor_gt 0.2057
_refine_ls_wR_factor_ref 0.2165
_reflns_number_gt 6702
_reflns_number_total 8807
_reflns_threshold_expression >2sigma(I)
_cod_data_source_file b103020p.txt
_cod_data_source_block 00113r
_cod_database_code 7114985

loop_
_symmetry_equiv_pos_as_xyz
'x, y, z'
'x, -y, z+1/2'

loop_
_atom_site_label
_atom_site_type_symbol
_atom_site_fract_x
_atom_site_fract_y
_atom_site_fract_z
_atom_site_U_iso_or_equiv
_atom_site_adp_type
_atom_site_occupancy
_atom_site_symmetry_multiplicity
_atom_site_calc_flag
_atom_site_refinement_flags
Au Au 0.49688(6) 0.05034(3) 0.44263(5) 0.04685(14) Uani 1 1 d .
P1 P 0.2857(4) -0.0830(3) 0.39392(16) 0.0435(6) Uani 1 1 d .
P2 P 0.7125(4) 0.1911(2) 0.48087(15) 0.0418(6) Uani 1 1 d .
C1 C 0.103(2) -0.0221(14) 0.3344(8) 0.059(3) Uani 1 1 d .
H1A H 0.1719 0.0212 0.3024 0.070 Uiso 1 1 calc R
H1B H 0.0334 -0.0836 0.3111 0.070 Uiso 1 1 calc R
C2 C -0.053(2) 0.0562(11) 0.3643(9) 0.058(3) Uani 1 1 d .
H2A H -0.1521 0.0757 0.3298 0.070 Uiso 1 1 calc R
H2B H -0.1182 0.0131 0.3972 0.070 Uiso 1 1 calc R
C3 C 1.021(2) 0.1602(13) 0.3944(7) 0.058(3) Uani 1 1 d .
H3A H 1.0995 0.1989 0.3629 0.070 Uiso 1 1 calc R
H3B H 1.1105 0.1401 0.4318 0.070 Uiso 1 1 calc R
C4 C 0.8698(18) 0.2444(12) 0.4180(6) 0.053(3) Uani 1 1 d .
H4A H 0.7853 0.2686 0.3803 0.063 Uiso 1 1 calc R
H4B H 0.9401 0.3108 0.4353 0.063 Uiso 1 1 calc R
C101 C 0.4234(13) -0.1792(7) 0.3430(4) 0.046(2) Uani 1 1 d G
C102 C 0.5320(15) -0.1315(7) 0.2943(4) 0.065(4) Uani 1 1 d G
H102 H 0.5326 -0.0532 0.2884 0.078 Uiso 1 1 calc R
C103 C 0.6398(17) -0.2008(11) 0.2544(5) 0.085(5) Uani 1 1 d G
H103 H 0.7124 -0.1689 0.2217 0.102 Uiso 1 1 calc R
C104 C 0.639(2) -0.3179(10) 0.2632(6) 0.118(11) Uani 1 1 d G
H104 H 0.7110 -0.3642 0.2365 0.142 Uiso 1 1 calc R
C105 C 0.530(2) -0.3656(6) 0.3119(7) 0.102(7) Uani 1 1 d G
H105 H 0.5297 -0.4439 0.3178 0.122 Uiso 1 1 calc R
C106 C 0.4226(18) -0.2963(7) 0.3518(6) 0.076(4) Uani 1 1 d G
H106 H 0.3499 -0.3282 0.3844 0.092 Uiso 1 1 calc R
C107 C 0.1436(13) -0.1676(8) 0.4484(4) 0.055(3) Uani 1 1 d G
C108 C 0.1861(17) -0.1602(8) 0.5159(4) 0.072(4) Uani 1 1 d G
H108 H 0.2895 -0.1143 0.5325 0.087 Uiso 1 1 calc R
C109 C 0.074(2) -0.2213(11) 0.5586(4) 0.103(8) Uani 1 1 d G
H109 H 0.1024 -0.2163 0.6038 0.124 Uiso 1 1 calc R
C110 C -0.081(2) -0.2899(13) 0.5338(6) 0.181(17) Uani 1 1 d GU
H110 H -0.1557 -0.3307 0.5624 0.217 Uiso 1 1 calc R
C111 C -0.1232(18) -0.2973(13) 0.4663(7) 0.099(7) Uani 1 1 d G
H111 H -0.2266 -0.3432 0.4497 0.118 Uiso 1 1 calc R
C112 C -0.0111(17) -0.2362(11) 0.4236(5) 0.090(6) Uani 1 1 d G
H112 H -0.0395 -0.2412 0.3784 0.107 Uiso 1 1 calc R
C201 C 0.5818(14) 0.3154(7) 0.5071(4) 0.049(3) Uani 1 1 d G
C202 C 0.4436(16) 0.3645(8) 0.4623(4) 0.070(4) Uani 1 1 d G
H202 H 0.4202 0.3329 0.4207 0.084 Uiso 1 1 calc R
C203 C 0.3404(17) 0.4610(9) 0.4796(6) 0.108(10) Uani 1 1 d G
H203 H 0.2479 0.4939 0.4497 0.129 Uiso 1 1 calc R
C204 C 0.375(2) 0.5084(9) 0.5418(7) 0.083(5) Uani 1 1 d G
H204 H 0.3065 0.5729 0.5534 0.099 Uiso 1 1 calc R
C205 C 0.514(2) 0.4593(11) 0.5866(5) 0.117(11) Uani 1 1 d G
H205 H 0.5372 0.4909 0.6282 0.141 Uiso 1 1 calc R
C206 C 0.6169(19) 0.3628(10) 0.5693(4) 0.083(5) Uani 1 1 d G
H206 H 0.7094 0.3300 0.5993 0.099 Uiso 1 1 calc R
C207 C 0.8793(13) 0.1486(7) 0.5497(4) 0.047(2) Uani 1 1 d G
C208 C 0.8399(16) 0.0563(8) 0.5894(6) 0.064(4) Uani 1 1 d G
H208 H 0.7255 0.0136 0.5807 0.077 Uiso 1 1 calc R
C209 C 0.972(2) 0.0278(9) 0.6420(6) 0.135(13) Uani 1 1 d GU
H209 H 0.9453 -0.0339 0.6685 0.162 Uiso 1 1 calc R
C210 C 1.1426(19) 0.0917(13) 0.6549(6) 0.113(9) Uani 1 1 d G
H210 H 1.2307 0.0726 0.6902 0.135 Uiso 1 1 calc R
C211 C 1.1820(15) 0.1840(13) 0.6153(7) 0.129(10) Uani 1 1 d G
H211 H 1.2964 0.2267 0.6240 0.154 Uiso 1 1 calc R
C212 C 1.0503(16) 0.2125(9) 0.5627(6) 0.074(5) Uani 1 1 d G
H212 H 1.0766 0.2742 0.5362 0.089 Uiso 1 1 calc R
O2 O 0.273(3) 0.156(3) 0.2414(17) 0.208(8) Uani 0.70 1 d PG
O1 O 0.501(5) 0.262(3) 0.2974(12) 0.208(8) Uani 0.70 1 d PG
F1 F 0.538(4) 0.266(2) 0.1506(12) 0.208(8) Uani 0.70 1 d PG
F2 F 0.755(3) 0.201(3) 0.2118(13) 0.208(8) Uani 0.70 1 d PG
F3 F 0.555(4) 0.094(2) 0.1623(13) 0.208(8) Uani 0.70 1 d PG
C5 C 0.569(3) 0.1905(19) 0.1936(10) 0.208(8) Uani 0.70 1 d PG
C6 C 0.432(3) 0.204(2) 0.2498(12) 0.208(8) Uani 0.70 1 d PG

loop_
_atom_site_aniso_label
_atom_site_aniso_U_11
_atom_site_aniso_U_22
_atom_site_aniso_U_33
_atom_site_aniso_U_23
_atom_site_aniso_U_13
_atom_site_aniso_U_12
Au 0.03982(19) 0.0481(2) 0.0525(2) -0.0082(2) 0.00137(13) -0.0017(2)
P1 0.0382(13) 0.0455(13) 0.0468(15) -0.0067(12) 0.0022(11) -0.0026(11)
P2 0.0392(13) 0.0415(13) 0.0443(15) -0.0046(11) -0.0003(11) -0.0040(11)
C1 0.048(7) 0.068(7) 0.060(8) -0.013(6) 0.005(6) -0.012(6)
C2 0.043(7) 0.068(9) 0.063(9) 0.001(6) 0.010(6) 0.006(5)
C3 0.048(7) 0.069(8) 0.058(8) -0.003(6) 0.011(6) 0.000(6)
C4 0.047(6) 0.060(7) 0.051(7) -0.003(5) 0.002(5) 0.004(5)
C101 0.053(6) 0.042(5) 0.043(6) -0.003(4) 0.005(5) -0.004(5)
C102 0.063(8) 0.096(11) 0.035(6) -0.016(6) -0.002(5) 0.026(8)
C103 0.091(13) 0.102(13) 0.065(10) -0.008(9) 0.036(9) 0.016(11)
C104 0.079(12) 0.16(2) 0.115(18) -0.090(17) -0.017(12) 0.052(14)
C105 0.14(2) 0.069(11) 0.097(15) -0.032(10) 0.014(14) 0.028(12)
C106 0.081(11) 0.061(8) 0.087(12) -0.013(8) 0.009(9) 0.013(8)
C107 0.039(6) 0.051(7) 0.074(9) 0.012(6) 0.000(5) -0.010(5)
C108 0.102(13) 0.059(8) 0.058(8) -0.004(6) 0.029(8) 0.013(8)
C109 0.18(2) 0.061(10) 0.078(12) -0.008(8) 0.055(14) -0.039(12)
C110 0.16(3) 0.26(4) 0.13(2) 0.13(2) 0.09(2) 0.04(3)
C111 0.055(9) 0.108(15) 0.131(18) 0.033(13) -0.007(10) -0.035(10)
C112 0.068(10) 0.102(13) 0.093(15) 0.017(9) -0.042(11) -0.024(10)
C201 0.043(6) 0.055(6) 0.047(6) -0.007(5) 0.000(5) -0.004(5)
C202 0.078(10) 0.043(6) 0.090(12) 0.001(6) 0.011(8) 0.003(6)
C203 0.072(13) 0.091(14) 0.16(3) 0.051(14) 0.026(14) 0.043(10)
C204 0.122(16) 0.046(7) 0.083(12) -0.018(8) 0.030(11) 0.016(9)
C205 0.14(2) 0.12(2) 0.092(17) -0.025(12) 0.029(16) 0.075(17)
C206 0.122(15) 0.078(10) 0.046(8) -0.016(7) -0.011(8) 0.026(10)
C207 0.039(5) 0.056(6) 0.046(6) 0.008(5) -0.002(4) 0.008(5)
C208 0.075(11) 0.056(8) 0.060(9) 0.019(6) -0.008(8) -0.003(6)
C209 0.095(17) 0.122(17) 0.19(3) -0.09(2) 0.046(19) -0.038(15)
C210 0.091(16) 0.14(2) 0.104(17) -0.021(17) -0.007(13) 0.064(17)
C211 0.079(14) 0.20(3) 0.099(17) 0.047(19) -0.017(12) 0.011(16)
C212 0.107(13) 0.058(8) 0.055(8) 0.011(6) -0.016(8) -0.027(8)
O2 0.152(13) 0.251(18) 0.216(19) 0.092(15) -0.019(12) -0.001(13)
O1 0.152(13) 0.251(18) 0.216(19) 0.092(15) -0.019(12) -0.001(13)
F1 0.152(13) 0.251(18) 0.216(19) 0.092(15) -0.019(12) -0.001(13)
F2 0.152(13) 0.251(18) 0.216(19) 0.092(15) -0.019(12) -0.001(13)
F3 0.152(13) 0.251(18) 0.216(19) 0.092(15) -0.019(12) -0.001(13)
C5 0.152(13) 0.251(18) 0.216(19) 0.092(15) -0.019(12) -0.001(13)
C6 0.152(13) 0.251(18) 0.216(19) 0.092(15) -0.019(12) -0.001(13)

loop_
_atom_type_symbol
_atom_type_description
_atom_type_scat_dispersion_real
_atom_type_scat_dispersion_imag
_atom_type_scat_source
C C 0.0033 0.0016 'International Tables Vol C Tables 4.2.6.8 and 6.1.1.4'
H H 0.0000 0.0000 'International Tables Vol C Tables 4.2.6.8 and 6.1.1.4'
O O 0.0106 0.0060 'International Tables Vol C Tables 4.2.6.8 and 6.1.1.4'
F F 0.0171 0.0103 'International Tables Vol C Tables 4.2.6.8 and 6.1.1.4'
P P 0.1023 0.0942 'International Tables Vol C Tables 4.2.6.8 and 6.1.1.4'
Au Au -2.0133 8.8022 'International Tables Vol C Tables 4.2.6.8 and 6.1.1.4'

loop_
_geom_angle_atom_site_label_1
_geom_angle_atom_site_label_2
_geom_angle_atom_site_label_3
_geom_angle
_geom_angle_site_symmetry_1
P1 Au P2 174.18(12) .
C107 P1 C1 105.1(6) .
C107 P1 C101 108.4(4) .
C1 P1 C101 102.4(6) .
C107 P1 Au 116.7(3) .
C1 P1 Au 113.2(5) .
C101 P1 Au 110.1(3) .
C201 P2 C207 106.6(4) .
C201 P2 C4 104.2(6) .
C207 P2 C4 106.0(5) .
C201 P2 Au 111.8(3) .
C207 P2 Au 114.3(3) .
C4 P2 Au 113.1(4) .
C2 C1 P1 114.8(11) .
C3 C2 C1 116.6(13) 1_455
C2 C3 C4 117.7(12) 1_655
C3 C4 P2 115.4(10) .
C102 C101 C106 120.0 .
C102 C101 P1 117.7(5) .
C106 C101 P1 122.3(5) .
C101 C102 C103 120.0 .
C104 C103 C102 120.0 .
C103 C104 C105 120.0 .
C104 C105 C106 120.0 .
C105 C106 C101 120.0 .
C108 C107 C112 120.0 .
C108 C107 P1 119.1(6) .
C112 C107 P1 120.8(6) .
C109 C108 C107 120.0 .
C108 C109 C110 120.0 .
C109 C110 C111 120.0 .
C110 C111 C112 120.0 .
C111 C112 C107 120.0 .
C202 C201 C206 120.0 .
C202 C201 P2 117.6(5) .
C206 C201 P2 122.4(5) .
C201 C202 C203 120.0 .
C204 C203 C202 120.0 .
C203 C204 C205 120.0 .
C206 C205 C204 120.0 .
C205 C206 C201 120.0 .
C208 C207 C212 120.0 .
C208 C207 P2 122.2(5) .
C212 C207 P2 117.8(5) .
C209 C208 C207 120.0 .
C208 C209 C210 120.0 .
C209 C210 C211 120.0 .
C212 C211 C210 120.0 .
C211 C212 C207 120.0 .
F1 C5 F2 104.5 .
F1 C5 F3 105.7 .
F2 C5 F3 105.3 .
F1 C5 C6 111.5 .
F2 C5 C6 113.4 .
F3 C5 C6 115.4 .
O2 C6 O1 130.1 .
O2 C6 C5 114.7 .
O1 C6 C5 115.2 .

loop_
_geom_bond_atom_site_label_1
_geom_bond_atom_site_label_2
_geom_bond_distance
_geom_bond_site_symmetry_2
Au P1 2.304(3) .
Au P2 2.309(3) .
P1 C107 1.812(8) .
P1 C1 1.823(17) .
P1 C101 1.830(7) .
P2 C201 1.808(7) .
P2 C207 1.813(8) .
P2 C4 1.827(13) .
C1 C2 1.55(2) .
C2 C3 1.44(2) 1_455
C3 C2 1.44(2) 1_655
C3 C4 1.524(18) .
C101 C102 1.3900 .
C101 C106 1.3900 .
C102 C103 1.3900 .
C103 C104 1.3900 .
C104 C105 1.3900 .
C105 C106 1.3900 .
C107 C108 1.3900 .
C107 C112 1.3900 .
C108 C109 1.3900 .
C109 C110 1.3900 .
C110 C111 1.3900 .
C111 C112 1.3900 .
C201 C202 1.3900 .
C201 C206 1.3900 .
C202 C203 1.3900 .
C203 C204 1.3900 .
C204 C205 1.3900 .
C205 C206 1.3900 .
C207 C208 1.3900 .
C207 C212 1.3900 .
C208 C209 1.3900 .
C209 C210 1.3900 .
C210 C211 1.3900 .
C211 C212 1.3900 .
O2 C6 1.2213 .
O1 C6 1.2508 .
F1 C5 1.2561 .
F2 C5 1.2931 .
F3 C5 1.3016 .
C5 C6 1.5240 .
